data_2216701
loop_
_publ_author_name
'Wang, Dan'
'Liu, Shixiong'

_publ_section_title
;
 1,4-Bis(dimorpholinomethyl)benzene
;
_journal_coeditor_code OM2163
_journal_issue 12
_journal_name_full 'Acta Crystallographica Section E'
_journal_page_first o4604
_journal_page_last o4604
_journal_paper_doi 10.1107/S1600536807047836
_journal_volume 63
_journal_year 2007
_chemical_formula_iupac 'C24 H38 N4 O4'
_chemical_formula_moiety 'C24 H38 N4 O4'
_chemical_formula_sum 'C24 H38 N4 O4'
_chemical_formula_weight 446.58
_chemical_name_systematic
;
1,4-Bis(dimorpholinomethyl)benzene
;
_space_group_IT_number 14
_symmetry_cell_setting monoclinic
_symmetry_space_group_name_Hall '-P 2yn'
_symmetry_space_group_name_H-M 'P 1 21/n 1'
_atom_sites_solution_hydrogens geom
_atom_sites_solution_primary direct
_atom_sites_solution_secondary difmap
_audit_creation_method SHELXL-97
_cell_angle_alpha 90.00
_cell_angle_beta 90.2410(12)
_cell_angle_gamma 90.00
_cell_formula_units_Z 2
_cell_length_a 11.5497(6)
_cell_length_b 8.6735(4)
_cell_length_c 12.1645(6)
_cell_measurement_reflns_used 2780
_cell_measurement_temperature 293(2)
_cell_measurement_theta_max 27.48
_cell_measurement_theta_min 2.43
_cell_volume 1218.58(10)
_computing_cell_refinement 'TEXRAY (Molecular Structure Corporation, 1985)'
_computing_data_collection 'TEXRAY (Molecular Structure Corporation, 1985)'
_computing_data_reduction 'TEXSAN (Molecular Structure Corporation, 1985)'
_computing_molecular_graphics 'ORTEX (McArdle, 1995)'
_computing_publication_material 'SHELXL97 (Sheldrick, 1997)'
_computing_structure_refinement 'SHELXL97 (Sheldrick, 1997)'
_computing_structure_solution 'SHELXS97 (Sheldrick, 1997)'
_diffrn_ambient_temperature 293(2)
_diffrn_measured_fraction_theta_full 0.997
_diffrn_measured_fraction_theta_max 0.997
_diffrn_measurement_device_type 'Rigaku Weissenberg IP'
_diffrn_measurement_method \w
_diffrn_radiation_monochromator graphite
_diffrn_radiation_source 'fine-focus sealed tube'
_diffrn_radiation_type MoK\a
_diffrn_radiation_wavelength 0.71073
_diffrn_reflns_av_R_equivalents 0.0374
_diffrn_reflns_av_sigmaI/netI 0.0528
_diffrn_reflns_limit_h_max 0
_diffrn_reflns_limit_h_min -14
_diffrn_reflns_limit_k_max 0
_diffrn_reflns_limit_k_min -11
_diffrn_reflns_limit_l_max 15
_diffrn_reflns_limit_l_min -15
_diffrn_reflns_number 2966
_diffrn_reflns_theta_full 27.48
_diffrn_reflns_theta_max 27.48
_diffrn_reflns_theta_min 2.43
_diffrn_standards_number 0
_exptl_absorpt_coefficient_mu 0.083
_exptl_absorpt_correction_T_max 0.992
_exptl_absorpt_correction_T_min 0.823
_exptl_absorpt_correction_type multi-scan
_exptl_absorpt_process_details
;
(TEXRAY; Molecular Structure Corporation, 1985)
;
_exptl_crystal_colour Colourless
_exptl_crystal_density_diffrn 1.217
_exptl_crystal_density_method 'not measured'
_exptl_crystal_description block
_exptl_crystal_F_000 484
_exptl_crystal_size_max 0.20
_exptl_crystal_size_mid 0.12
_exptl_crystal_size_min 0.10
_refine_diff_density_max 0.186
_refine_diff_density_min -0.148
_refine_ls_extinction_method none
_refine_ls_goodness_of_fit_ref 0.947
_refine_ls_hydrogen_treatment constr
_refine_ls_matrix_type full
_refine_ls_number_parameters 146
_refine_ls_number_reflns 2780
_refine_ls_number_restraints 0
_refine_ls_restrained_S_all 0.947
_refine_ls_R_factor_all 0.0764
_refine_ls_R_factor_gt 0.0454
_refine_ls_shift/su_max 0.000
_refine_ls_shift/su_mean 0.000
_refine_ls_structure_factor_coef Fsqd
_refine_ls_weighting_details 'calc w=1/[\s^2^(Fo^2^)+(0.0648P)^2^] where P=(Fo^2^+2Fc^2^)/3'
_refine_ls_weighting_scheme calc
_refine_ls_wR_factor_gt 0.1229
_refine_ls_wR_factor_ref 0.1322
_reflns_number_gt 1609
_reflns_number_total 2780
_reflns_threshold_expression I>2\s(I)
_cod_data_source_file om2163.cif
_cod_data_source_block I
_cod_original_sg_symbol_H-M 'P 21/n'
_cod_database_code 2216701
_cod_database_fobs_code 2216701

loop_
_symmetry_equiv_pos_as_xyz
'x, y, z'
'-x+1/2, y+1/2, -z+1/2'
'-x, -y, -z'
'x-1/2, -y-1/2, z-1/2'

loop_
_atom_site_type_symbol
_atom_site_label
_atom_site_fract_x
_atom_site_fract_y
_atom_site_fract_z
_atom_site_U_iso_or_equiv
_atom_site_adp_type
_atom_site_calc_flag
_atom_site_refinement_flags
_atom_site_occupancy
N N1 0.55070(11) 0.42236(14) 0.20137(9) 0.0428(3) Uani d . 1
N N2 0.45661(10) 0.20450(13) 0.27757(9) 0.0398(3) Uani d . 1
O O1 0.74303(13) 0.56750(17) 0.10348(11) 0.0763(4) Uani d . 1
O O2 0.35081(12) -0.08940(14) 0.24153(11) 0.0708(4) Uani d . 1
C C1 0.6295(2) 0.6191(2) 0.08464(15) 0.0702(6) Uani d . 1
H H1A 0.5993 0.5696 0.0190 0.084 Uiso calc R 1
H H1B 0.6309 0.7294 0.0714 0.084 Uiso calc R 1
C C2 0.54923(17) 0.58595(18) 0.17956(13) 0.0551(5) Uani d . 1
H H2A 0.5745 0.6421 0.2443 0.066 Uiso calc R 1
H H2B 0.4712 0.6188 0.1613 0.066 Uiso calc R 1
C C3 0.66818(15) 0.3723(2) 0.22554(14) 0.0576(5) Uani d . 1
H H3A 0.6692 0.2625 0.2405 0.069 Uiso calc R 1
H H3B 0.6975 0.4259 0.2899 0.069 Uiso calc R 1
C C4 0.74258(17) 0.4077(2) 0.12769(16) 0.0731(6) Uani d . 1
H H4A 0.8212 0.3737 0.1423 0.088 Uiso calc R 1
H H4B 0.7139 0.3512 0.0644 0.088 Uiso calc R 1
C C5 0.36981(15) 0.1420(2) 0.35187(13) 0.0523(4) Uani d . 1
H H5A 0.2937 0.1787 0.3304 0.063 Uiso calc R 1
H H5B 0.3853 0.1771 0.4262 0.063 Uiso calc R 1
C C6 0.37208(18) -0.0308(2) 0.34842(14) 0.0629(5) Uani d . 1
H H6A 0.4471 -0.0667 0.3737 0.075 Uiso calc R 1
H H6B 0.3140 -0.0708 0.3982 0.075 Uiso calc R 1
C C7 0.43089(19) -0.0256(2) 0.16656(16) 0.0711(6) Uani d . 1
H H7A 0.4122 -0.0614 0.0931 0.085 Uiso calc R 1
H H7B 0.5079 -0.0623 0.1848 0.085 Uiso calc R 1
C C8 0.43114(16) 0.14682(19) 0.16718(13) 0.0550(5) Uani d . 1
H H8A 0.4890 0.1845 0.1162 0.066 Uiso calc R 1
H H8B 0.3561 0.1847 0.1433 0.066 Uiso calc R 1
C C9 0.46178(13) 0.37317(16) 0.28013(11) 0.0404(4) Uani d . 1
H H9 0.3870 0.4125 0.2540 0.048 Uiso calc R 1
C C10 0.48108(13) 0.43400(17) 0.39599(11) 0.0396(4) Uani d . 1
C C11 0.56048(13) 0.37049(17) 0.46801(11) 0.0454(4) Uani d . 1
H H11 0.6019 0.2832 0.4475 0.054 Uiso calc R 1
C C12 0.42098(13) 0.56446(17) 0.42950(12) 0.0445(4) Uani d . 1
H H12A 0.3672 0.6090 0.3821 0.053 Uiso calc R 1

loop_
_atom_site_aniso_label
_atom_site_aniso_U_11
_atom_site_aniso_U_22
_atom_site_aniso_U_33
_atom_site_aniso_U_12
_atom_site_aniso_U_13
_atom_site_aniso_U_23
N1 0.0500(8) 0.0404(7) 0.0380(6) -0.0053(6) 0.0085(6) 0.0027(5)
N2 0.0494(8) 0.0355(7) 0.0345(6) -0.0040(6) 0.0089(5) 0.0005(5)
O1 0.0728(9) 0.0909(11) 0.0652(8) -0.0337(8) 0.0154(7) 0.0087(7)
O2 0.0860(10) 0.0511(8) 0.0754(9) -0.0234(7) 0.0067(7) -0.0023(6)
C1 0.1010(16) 0.0583(12) 0.0514(10) -0.0190(11) 0.0081(10) 0.0114(8)
C2 0.0721(12) 0.0468(10) 0.0465(9) -0.0085(8) 0.0056(8) 0.0059(7)
C3 0.0559(11) 0.0661(12) 0.0507(9) 0.0006(9) 0.0107(8) 0.0101(8)
C4 0.0574(12) 0.0940(17) 0.0679(12) -0.0048(11) 0.0199(9) 0.0106(11)
C5 0.0597(11) 0.0496(10) 0.0476(9) -0.0087(8) 0.0126(8) 0.0042(7)
C6 0.0757(13) 0.0508(11) 0.0622(11) -0.0130(9) 0.0138(10) 0.0092(9)
C7 0.0981(16) 0.0513(11) 0.0640(11) -0.0132(11) 0.0128(11) -0.0129(9)
C8 0.0746(12) 0.0470(10) 0.0436(9) -0.0097(9) 0.0057(8) -0.0024(7)
C9 0.0439(9) 0.0395(9) 0.0378(7) 0.0025(7) 0.0059(6) 0.0010(6)
C10 0.0477(8) 0.0379(8) 0.0333(7) -0.0018(7) 0.0076(6) 0.0011(6)
C11 0.0536(10) 0.0401(8) 0.0425(8) 0.0129(7) 0.0083(7) -0.0008(7)
C12 0.0468(9) 0.0477(9) 0.0390(7) 0.0098(8) 0.0019(6) 0.0019(7)

loop_
_atom_type_symbol
_atom_type_description
_atom_type_scat_dispersion_real
_atom_type_scat_dispersion_imag
_atom_type_scat_source
C C 0.0033 0.0016 'International Tables Vol C Tables 4.2.6.8 and 6.1.1.4'
H H 0.0000 0.0000 'International Tables Vol C Tables 4.2.6.8 and 6.1.1.4'
N N 0.0061 0.0033 'International Tables Vol C Tables 4.2.6.8 and 6.1.1.4'
O O 0.0106 0.0060 'International Tables Vol C Tables 4.2.6.8 and 6.1.1.4'

loop_
_geom_angle_atom_site_label_1
_geom_angle_atom_site_label_2
_geom_angle_atom_site_label_3
_geom_angle_site_symmetry_1
_geom_angle_site_symmetry_3
_geom_angle
C2 N1 C3 . . 109.93(13)
C2 N1 C9 . . 113.40(12)
C3 N1 C9 . . 115.81(12)
C5 N2 C8 . . 107.84(12)
C5 N2 C9 . . 112.73(12)
C8 N2 C9 . . 111.68(12)
C1 O1 C4 . . 109.98(14)
C7 O2 C6 . . 109.88(13)
O1 C1 C2 . . 112.97(15)
O1 C1 H1A . . 109.0
C2 C1 H1A . . 109.0
O1 C1 H1B . . 109.0
C2 C1 H1B . . 109.0
H1A C1 H1B . . 107.8
N1 C2 C1 . . 108.70(15)
N1 C2 H2A . . 109.9
C1 C2 H2A . . 109.9
N1 C2 H2B . . 109.9
C1 C2 H2B . . 109.9
H2A C2 H2B . . 108.3
N1 C3 C4 . . 108.38(14)
N1 C3 H3A . . 110.0
C4 C3 H3A . . 110.0
N1 C3 H3B . . 110.0
C4 C3 H3B . . 110.0
H3A C3 H3B . . 108.4
O1 C4 C3 . . 111.52(16)
O1 C4 H4A . . 109.3
C3 C4 H4A . . 109.3
O1 C4 H4B . . 109.3
C3 C4 H4B . . 109.3
H4A C4 H4B . . 108.0
N2 C5 C6 . . 110.00(14)
N2 C5 H5A . . 109.7
C6 C5 H5A . . 109.7
N2 C5 H5B . . 109.7
C6 C5 H5B . . 109.7
H5A C5 H5B . . 108.2
O2 C6 C5 . . 112.41(15)
O2 C6 H6A . . 109.1
C5 C6 H6A . . 109.1
O2 C6 H6B . . 109.1
C5 C6 H6B . . 109.1
H6A C6 H6B . . 107.9
O2 C7 C8 . . 112.92(16)
O2 C7 H7A . . 109.0
C8 C7 H7A . . 109.0
O2 C7 H7B . . 109.0
C8 C7 H7B . . 109.0
H7A C7 H7B . . 107.8
N2 C8 C7 . . 110.32(14)
N2 C8 H8A . . 109.6
C7 C8 H8A . . 109.6
N2 C8 H8B . . 109.6
C7 C8 H8B . . 109.6
H8A C8 H8B . . 108.1
N2 C9 N1 . . 107.73(11)
N2 C9 C10 . . 111.85(12)
N1 C9 C10 . . 113.78(12)
N2 C9 H9 . . 107.8
N1 C9 H9 . . 107.8
C10 C9 H9 . . 107.8
C11 C10 C12 . . 118.04(13)
C11 C10 C9 . . 122.97(14)
C12 C10 C9 . . 118.89(13)
C10 C11 C12 . 3_666 120.58(14)
C10 C11 H11 . . 119.7
C12 C11 H11 3_666 . 119.7
C11 C12 C10 3_666 . 121.37(14)
C11 C12 H12A 3_666 . 119.3
C10 C12 H12A . . 119.3

loop_
_geom_bond_atom_site_label_1
_geom_bond_atom_site_label_2
_geom_bond_site_symmetry_2
_geom_bond_distance
N1 C2 . 1.4435(18)
N1 C3 . 1.453(2)
N1 C9 . 1.4707(18)
N2 C5 . 1.4571(18)
N2 C8 . 1.4618(18)
N2 C9 . 1.4645(17)
O1 C1 . 1.403(2)
O1 C4 . 1.417(2)
O2 C7 . 1.415(2)
O2 C6 . 1.417(2)
C1 C2 . 1.512(2)
C1 H1A . 0.9700
C1 H1B . 0.9700
C2 H2A . 0.9700
C2 H2B . 0.9700
C3 C4 . 1.502(2)
C3 H3A . 0.9700
C3 H3B . 0.9700
C4 H4A . 0.9700
C4 H4B . 0.9700
C5 C6 . 1.500(2)
C5 H5A . 0.9700
C5 H5B . 0.9700
C6 H6A . 0.9700
C6 H6B . 0.9700
C7 C8 . 1.495(2)
C7 H7A . 0.9700
C7 H7B . 0.9700
C8 H8A . 0.9700
C8 H8B . 0.9700
C9 C10 . 1.5204(19)
C9 H9 . 0.9800
C10 C11 . 1.380(2)
C10 C12 . 1.3895(19)
C11 C12 3_666 1.384(2)
C11 H11 . 0.9300
C12 C11 3_666 1.384(2)
C12 H12A . 0.9300

loop_
_geom_torsion_atom_site_label_1
_geom_torsion_atom_site_label_2
_geom_torsion_atom_site_label_3
_geom_torsion_atom_site_label_4
_geom_torsion_site_symmetry_4
_geom_torsion
C4 O1 C1 C2 . 56.2(2)
C3 N1 C2 C1 . 57.91(17)
C9 N1 C2 C1 . -170.66(14)
O1 C1 C2 N1 . -56.7(2)
C2 N1 C3 C4 . -59.91(18)
C9 N1 C3 C4 . 169.95(14)
C1 O1 C4 C3 . -57.6(2)
N1 C3 C4 O1 . 59.7(2)
C8 N2 C5 C6 . 58.37(18)
C9 N2 C5 C6 . -177.88(14)
C7 O2 C6 C5 . 55.6(2)
N2 C5 C6 O2 . -58.9(2)
C6 O2 C7 C8 . -55.1(2)
C5 N2 C8 C7 . -57.8(2)
C9 N2 C8 C7 . 177.87(15)
O2 C7 C8 N2 . 57.5(2)
C5 N2 C9 N1 . -179.27(12)
C8 N2 C9 N1 . -57.68(16)
C5 N2 C9 C10 . 54.98(17)
C8 N2 C9 C10 . 176.58(12)
C2 N1 C9 N2 . 168.49(12)
C3 N1 C9 N2 . -63.05(16)
C2 N1 C9 C10 . -66.91(17)
C3 N1 C9 C10 . 61.55(17)
N2 C9 C10 C11 . 43.93(19)
N1 C9 C10 C11 . -78.42(18)
N2 C9 C10 C12 . -139.67(14)
N1 C9 C10 C12 . 97.98(16)
C12 C10 C11 C12 3_666 0.1(2)
C9 C10 C11 C12 3_666 176.50(14)
C11 C10 C12 C11 3_666 -0.1(2)
C9 C10 C12 C11 3_666 -176.65(14)
